data_7713982
loop_
_publ_author_name
'SCHILTZ, pauline'
'Casaretto, Nicolas'
'Bourcier, Sophie'
'Gosmini, Corinne'
'Auffrant, Audrey'

_publ_section_title
;
 Phosphinoquinoline supported CoII, NiII, and FeII complexes: divergent
 behaviour upon reduction
;
_journal_name_full 'Dalton Transactions'
_journal_paper_doi 10.1039/D3DT02441E
_journal_year 2023
_chemical_formula_moiety 'Br, C30 H40 Br N2 Ni P2, C H2 Cl2'
_chemical_formula_sum 'C31 H42 Br2 Cl2 N2 Ni P2'
_chemical_formula_weight 794.03
_space_group_crystal_system monoclinic
_space_group_IT_number 14
_space_group_name_Hall '-P 2yn'
_space_group_name_H-M_alt 'P 1 21/n 1'
_atom_sites_solution_hydrogens geom
_atom_sites_solution_primary dual
_audit_creation_date 2021-10-07
_audit_creation_method
;
Olex2 1.3
(compiled 2020.11.12 svn.r5f609507 for OlexSys, GUI svn.r6272)
;
_audit_update_record
;
2023-07-26 deposited with the CCDC.	2023-09-18 downloaded from the CCDC.
;
_cell_angle_alpha 90
_cell_angle_beta 107.439(5)
_cell_angle_gamma 90
_cell_formula_units_Z 4
_cell_length_a 11.482(2)
_cell_length_b 20.260(5)
_cell_length_c 15.511(3)
_cell_measurement_reflns_used 2481
_cell_measurement_temperature 150.0
_cell_measurement_theta_max 19.427
_cell_measurement_theta_min 2.197
_cell_volume 3442.4(12)
_computing_cell_refinement 'SAINT V8.38A (Bruker, 2018)'
_computing_data_reduction 'SAINT V8.38A (Bruker, 2018)'
_computing_molecular_graphics 'Olex2 1.3 (Dolomanov et al., 2009)'
_computing_publication_material 'Olex2 1.3 (Dolomanov et al., 2009)'
_computing_structure_refinement 'SHELXL 2018/3 (Sheldrick, 2015)'
_computing_structure_solution 'SHELXT 2014/5 (Sheldrick, 2014)'
_diffrn_ambient_temperature 150.0
_diffrn_measured_fraction_theta_full 0.999
_diffrn_measured_fraction_theta_max 0.999
_diffrn_measurement_device_type 'Bruker APEX-II CCD'
_diffrn_measurement_method '\f and \w scans'
_diffrn_radiation_type MoK\a
_diffrn_radiation_wavelength 0.71073
_diffrn_reflns_av_R_equivalents 0.1693
_diffrn_reflns_av_unetI/netI 0.1045
_diffrn_reflns_Laue_measured_fraction_full 0.999
_diffrn_reflns_Laue_measured_fraction_max 0.999
_diffrn_reflns_limit_h_max 13
_diffrn_reflns_limit_h_min -13
_diffrn_reflns_limit_k_max 24
_diffrn_reflns_limit_k_min -24
_diffrn_reflns_limit_l_max 18
_diffrn_reflns_limit_l_min -18
_diffrn_reflns_number 61917
_diffrn_reflns_point_group_measured_fraction_full 0.999
_diffrn_reflns_point_group_measured_fraction_max 0.999
_diffrn_reflns_theta_full 25.242
_diffrn_reflns_theta_max 25.681
_diffrn_reflns_theta_min 2.197
_diffrn_source_current 31.0
_diffrn_source_power 1.705
_diffrn_source_voltage 55.0
_diffrn_standards_number 0
_exptl_absorpt_coefficient_mu 3.157
_exptl_absorpt_correction_T_max 0.7456
_exptl_absorpt_correction_T_min 0.6116
_exptl_absorpt_correction_type multi-scan
_exptl_absorpt_process_details
;
SADABS-2016/2 (Bruker,2016/2) was used for absorption correction.
wR2(int) was 0.1041 before and 0.0822 after correction.
The Ratio of minimum to maximum transmission is 0.8203.
The \l/2 correction factor is Not present.
;
_exptl_crystal_colour blue
_exptl_crystal_colour_primary blue
_exptl_crystal_density_diffrn 1.532
_exptl_crystal_description needle
_exptl_crystal_F_000 1616
_exptl_crystal_size_max 0.32
_exptl_crystal_size_mid 0.06
_exptl_crystal_size_min 0.02
_refine_diff_density_max 0.642
_refine_diff_density_min -0.617
_refine_diff_density_rms 0.118
_refine_ls_extinction_method none
_refine_ls_goodness_of_fit_ref 1.008
_refine_ls_hydrogen_treatment constr
_refine_ls_matrix_type full
_refine_ls_number_parameters 369
_refine_ls_number_reflns 6529
_refine_ls_number_restraints 0
_refine_ls_restrained_S_all 1.008
_refine_ls_R_factor_all 0.1020
_refine_ls_R_factor_gt 0.0473
_refine_ls_shift/su_max 0.000
_refine_ls_shift/su_mean 0.000
_refine_ls_structure_factor_coef Fsqd
_refine_ls_weighting_details 'w=1/[\s^2^(Fo^2^)+(0.0304P)^2^+0.1049P] where P=(Fo^2^+2Fc^2^)/3'
_refine_ls_weighting_scheme calc
_refine_ls_wR_factor_gt 0.0853
_refine_ls_wR_factor_ref 0.1015
_reflns_Friedel_coverage 0.000
_reflns_number_gt 4126
_reflns_number_total 6529
_reflns_threshold_expression 'I > 2\s(I)'
_cod_data_source_file d3dt02441e2.cif
_cod_data_source_block psc485_0m
_cod_original_cell_volume 3442.2(13)
_cod_database_code 7713982
_shelx_shelxl_version_number 2018/3
_shelx_space_group_comment
;
The symmetry employed for this shelxl refinement is uniquely defined
by the following loop, which should always be used as a source of
symmetry information in preference to the above space-group names.
They are only intended as comments.
;
_shelx_estimated_absorpt_t_max 0.940
_shelx_estimated_absorpt_t_min 0.432
_olex2_refinement_description
;
1. Fixed Uiso
 At 1.2 times of:
  All C(H) groups, All C(H,H) groups
 At 1.5 times of:
  All C(H,H,H) groups
2.a Ternary CH refined with riding coordinates:
 C2(H2), C5(H5), C26(H26), C29(H29)
2.b Secondary CH2 refined with riding coordinates:
 C1(H1A,H1B)
2.c Aromatic/amide H refined with riding coordinates:
 C9(H9), C10(H10), C11(H11), C14(H14), C15(H15), C16(H16), C20(H20), C21(H21),
 C22(H22), C23(H23), C24(H24), C25(H25)
2.d Idealised Me refined as rotating group:
 C3(H3A,H3B,H3C), C4(H4A,H4B,H4C), C6(H6A,H6B,H6C), C7(H7A,H7B,H7C), C27(H27A,
 H27B,H27C), C28(H28A,H28B,H28C), C30(H30A,H30B,H30C), C31(H31A,H31B,H31C)
;
_olex2_submission_special_instructions 'No special instructions were received'

loop_
_space_group_symop_operation_xyz
'x, y, z'
'-x+1/2, y+1/2, -z+1/2'
'-x, -y, -z'
'x-1/2, -y-1/2, z-1/2'

loop_
_atom_site_label
_atom_site_type_symbol
_atom_site_fract_x
_atom_site_fract_y
_atom_site_fract_z
_atom_site_U_iso_or_equiv
_atom_site_adp_type
_atom_site_occupancy
_atom_site_site_symmetry_order
_atom_site_calc_flag
_atom_site_refinement_flags_posn
_atom_site_refinement_flags_adp
_atom_site_refinement_flags_occupancy
_atom_site_disorder_assembly
_atom_site_disorder_group
Br02 Br 0.42222(5) 0.84244(3) 0.16109(4) 0.03006(15) Uani 1 1 d . . . . .
Br1 Br 0.49436(4) 0.61038(3) 0.04931(3) 0.02443(14) Uani 1 1 d . . . . .
Ni1 Ni 0.44666(5) 0.56881(3) 0.19521(4) 0.01741(16) Uani 1 1 d . . . . .
Cl1 Cl 0.06995(15) 0.68662(9) 0.41707(11) 0.0594(5) Uani 1 1 d . . . . .
Cl2 Cl 0.26921(14) 0.71018(9) 0.58116(10) 0.0533(5) Uani 1 1 d . . . . .
P1 P 0.54668(11) 0.62925(6) 0.31743(8) 0.0185(3) Uani 1 1 d . . . . .
P2 P 0.31914(11) 0.48168(6) 0.17342(8) 0.0196(3) Uani 1 1 d . . . . .
N1 N 0.5891(3) 0.51461(19) 0.2264(2) 0.0192(9) Uani 1 1 d . . . . .
N2 N 0.2994(3) 0.62025(19) 0.1681(2) 0.0183(9) Uani 1 1 d . . . . .
C1 C 0.1128(5) 0.7243(3) 0.5247(4) 0.0466(17) Uani 1 1 d . . . . .
H1A H 0.062738 0.706168 0.561201 0.056 Uiso 1 1 calc R U . . .
H1B H 0.097399 0.772399 0.517950 0.056 Uiso 1 1 calc R U . . .
C2 C 0.4712(4) 0.6536(2) 0.4015(3) 0.0222(12) Uani 1 1 d . . . . .
H2 H 0.536482 0.666856 0.457582 0.027 Uiso 1 1 calc R U . . .
C3 C 0.4014(4) 0.5962(3) 0.4265(3) 0.0278(13) Uani 1 1 d . . . . .
H3A H 0.363286 0.610896 0.471882 0.042 Uiso 1 1 calc R U . . .
H3B H 0.457998 0.559950 0.451142 0.042 Uiso 1 1 calc R U . . .
H3C H 0.338107 0.581063 0.372430 0.042 Uiso 1 1 calc R U . . .
C4 C 0.3871(5) 0.7139(3) 0.3697(3) 0.0325(14) Uani 1 1 d . . . . .
H4A H 0.314544 0.700548 0.321034 0.049 Uiso 1 1 calc R U . . .
H4B H 0.431212 0.748093 0.347390 0.049 Uiso 1 1 calc R U . . .
H4C H 0.362311 0.731383 0.420430 0.049 Uiso 1 1 calc R U . . .
C5 C 0.6409(4) 0.7005(2) 0.3054(3) 0.0242(12) Uani 1 1 d . . . . .
H5 H 0.585564 0.732471 0.263401 0.029 Uiso 1 1 calc R U . . .
C6 C 0.7353(4) 0.6773(3) 0.2596(3) 0.0319(14) Uani 1 1 d . . . . .
H6A H 0.779191 0.715670 0.246341 0.048 Uiso 1 1 calc R U . . .
H6B H 0.693541 0.654424 0.203116 0.048 Uiso 1 1 calc R U . . .
H6C H 0.793422 0.647211 0.299981 0.048 Uiso 1 1 calc R U . . .
C7 C 0.7021(5) 0.7374(3) 0.3931(3) 0.0370(15) Uani 1 1 d . . . . .
H7A H 0.751981 0.706577 0.437830 0.055 Uiso 1 1 calc R U . . .
H7B H 0.639390 0.756837 0.416475 0.055 Uiso 1 1 calc R U . . .
H7C H 0.754164 0.772479 0.381455 0.055 Uiso 1 1 calc R U . . .
C8 C 0.6560(4) 0.5663(2) 0.3716(3) 0.0177(11) Uani 1 1 d . . . . .
C9 C 0.7326(4) 0.5666(3) 0.4590(3) 0.0238(12) Uani 1 1 d . . . . .
H9 H 0.724987 0.600425 0.499479 0.029 Uiso 1 1 calc R U . . .
C10 C 0.8231(5) 0.5169(3) 0.4892(3) 0.0294(13) Uani 1 1 d . . . . .
H10 H 0.872391 0.516390 0.550561 0.035 Uiso 1 1 calc R U . . .
C11 C 0.8395(4) 0.4703(3) 0.4317(3) 0.0280(13) Uani 1 1 d . . . . .
H11 H 0.902193 0.438347 0.452543 0.034 Uiso 1 1 calc R U . . .
C12 C 0.7643(4) 0.4685(2) 0.3401(3) 0.0224(12) Uani 1 1 d . . . . .
C13 C 0.6698(4) 0.5154(2) 0.3133(3) 0.0203(11) Uani 1 1 d . . . . .
C14 C 0.6099(4) 0.4719(2) 0.1672(3) 0.0252(12) Uani 1 1 d . . . . .
H14 H 0.557095 0.472341 0.106883 0.030 Uiso 1 1 calc R U . . .
C15 C 0.7055(4) 0.4266(3) 0.1898(3) 0.0260(12) Uani 1 1 d . . . . .
H15 H 0.718826 0.398684 0.144437 0.031 Uiso 1 1 calc R U . . .
C16 C 0.7801(4) 0.4220(2) 0.2761(3) 0.0255(12) Uani 1 1 d . . . . .
H16 H 0.840987 0.388720 0.293099 0.031 Uiso 1 1 calc R U . . .
C17 C 0.1968(4) 0.5246(2) 0.2009(3) 0.0185(11) Uani 1 1 d . . . . .
C18 C 0.1963(4) 0.5932(2) 0.1838(3) 0.0216(12) Uani 1 1 d . . . . .
C19 C 0.0945(4) 0.6331(3) 0.1818(3) 0.0219(12) Uani 1 1 d . . . . .
C20 C 0.0934(4) 0.6992(3) 0.1516(3) 0.0264(13) Uani 1 1 d . . . . .
H20 H 0.024377 0.726504 0.146512 0.032 Uiso 1 1 calc R U . . .
C21 C 0.1916(4) 0.7232(3) 0.1301(3) 0.0261(13) Uani 1 1 d . . . . .
H21 H 0.190347 0.766866 0.107333 0.031 Uiso 1 1 calc R U . . .
C22 C 0.2952(4) 0.6832(2) 0.1416(3) 0.0235(12) Uani 1 1 d . . . . .
H22 H 0.365111 0.701631 0.130065 0.028 Uiso 1 1 calc R U . . .
C23 C -0.0005(5) 0.6033(3) 0.2097(3) 0.0328(14) Uani 1 1 d . . . . .
H23 H -0.068826 0.629200 0.211305 0.039 Uiso 1 1 calc R U . . .
C24 C 0.0044(5) 0.5391(3) 0.2340(3) 0.0325(14) Uani 1 1 d . . . . .
H24 H -0.057268 0.521094 0.256387 0.039 Uiso 1 1 calc R U . . .
C25 C 0.1009(5) 0.4987(3) 0.2262(3) 0.0282(13) Uani 1 1 d . . . . .
H25 H 0.099715 0.452801 0.238633 0.034 Uiso 1 1 calc R U . . .
C26 C 0.3483(5) 0.4068(2) 0.2440(3) 0.0273(13) Uani 1 1 d . . . . .
H26 H 0.267341 0.385041 0.235186 0.033 Uiso 1 1 calc R U . . .
C27 C 0.4289(5) 0.3565(3) 0.2148(4) 0.0415(16) Uani 1 1 d . . . . .
H27A H 0.514899 0.368908 0.240401 0.062 Uiso 1 1 calc R U . . .
H27B H 0.407585 0.355909 0.148672 0.062 Uiso 1 1 calc R U . . .
H27C H 0.415845 0.312523 0.236525 0.062 Uiso 1 1 calc R U . . .
C28 C 0.3981(5) 0.4225(3) 0.3433(3) 0.0325(14) Uani 1 1 d . . . . .
H28A H 0.409259 0.381539 0.378312 0.049 Uiso 1 1 calc R U . . .
H28B H 0.340622 0.451253 0.361154 0.049 Uiso 1 1 calc R U . . .
H28C H 0.476806 0.445105 0.354881 0.049 Uiso 1 1 calc R U . . .
C29 C 0.2491(4) 0.4524(2) 0.0562(3) 0.0256(12) Uani 1 1 d . . . . .
H29 H 0.316248 0.433945 0.034686 0.031 Uiso 1 1 calc R U . . .
C30 C 0.1551(5) 0.3971(3) 0.0486(4) 0.0444(16) Uani 1 1 d . . . . .
H30A H 0.087110 0.413707 0.068338 0.067 Uiso 1 1 calc R U . . .
H30B H 0.193872 0.359928 0.086899 0.067 Uiso 1 1 calc R U . . .
H30C H 0.124417 0.382428 -0.014392 0.067 Uiso 1 1 calc R U . . .
C31 C 0.1941(5) 0.5101(3) -0.0050(3) 0.0346(14) Uani 1 1 d . . . . .
H31A H 0.173226 0.496088 -0.068303 0.052 Uiso 1 1 calc R U . . .
H31B H 0.253380 0.546302 0.005508 0.052 Uiso 1 1 calc R U . . .
H31C H 0.120166 0.525254 0.008187 0.052 Uiso 1 1 calc R U . . .

loop_
_atom_site_aniso_label
_atom_site_aniso_U_11
_atom_site_aniso_U_22
_atom_site_aniso_U_33
_atom_site_aniso_U_23
_atom_site_aniso_U_13
_atom_site_aniso_U_12
Br02 0.0234(3) 0.0253(3) 0.0415(3) -0.0027(3) 0.0099(2) -0.0017(2)
Br1 0.0272(3) 0.0267(3) 0.0221(3) -0.0002(2) 0.0115(2) -0.0016(2)
Ni1 0.0131(3) 0.0199(4) 0.0198(3) -0.0005(3) 0.0057(3) 0.0001(3)
Cl1 0.0468(10) 0.0779(13) 0.0491(10) 0.0014(9) 0.0076(8) -0.0014(9)
Cl2 0.0493(10) 0.0672(12) 0.0473(10) -0.0202(9) 0.0205(8) -0.0109(9)
P1 0.0169(7) 0.0219(7) 0.0174(7) -0.0004(6) 0.0062(5) 0.0006(6)
P2 0.0176(7) 0.0211(8) 0.0205(7) 0.0009(6) 0.0061(6) -0.0027(6)
N1 0.020(2) 0.022(2) 0.017(2) 0.0000(19) 0.0064(19) -0.0012(18)
N2 0.015(2) 0.023(3) 0.019(2) -0.0027(19) 0.0075(18) -0.0010(19)
C1 0.059(4) 0.028(4) 0.068(4) 0.001(3) 0.042(4) 0.009(3)
C2 0.022(3) 0.026(3) 0.021(3) -0.005(2) 0.010(2) 0.001(2)
C3 0.026(3) 0.039(4) 0.021(3) -0.001(2) 0.011(2) -0.002(3)
C4 0.039(3) 0.031(3) 0.030(3) 0.000(3) 0.015(3) 0.011(3)
C5 0.025(3) 0.021(3) 0.027(3) 0.003(2) 0.008(2) -0.007(2)
C6 0.021(3) 0.042(4) 0.035(3) -0.003(3) 0.012(3) -0.010(3)
C7 0.040(4) 0.033(4) 0.037(3) -0.009(3) 0.010(3) -0.017(3)
C8 0.014(3) 0.021(3) 0.018(3) 0.003(2) 0.005(2) 0.000(2)
C9 0.022(3) 0.025(3) 0.025(3) 0.004(2) 0.008(2) 0.004(2)
C10 0.028(3) 0.042(4) 0.016(3) 0.004(3) 0.002(2) -0.007(3)
C11 0.017(3) 0.029(3) 0.034(3) 0.009(3) 0.003(2) 0.005(2)
C12 0.016(3) 0.025(3) 0.029(3) 0.004(2) 0.011(2) -0.001(2)
C13 0.013(3) 0.026(3) 0.024(3) 0.002(2) 0.009(2) -0.003(2)
C14 0.024(3) 0.026(3) 0.027(3) -0.001(3) 0.009(2) -0.004(2)
C15 0.024(3) 0.027(3) 0.032(3) -0.003(3) 0.017(3) 0.001(3)
C16 0.024(3) 0.021(3) 0.037(3) 0.002(3) 0.018(3) 0.002(2)
C17 0.015(3) 0.025(3) 0.017(3) -0.004(2) 0.006(2) -0.003(2)
C18 0.019(3) 0.028(3) 0.018(3) -0.003(2) 0.005(2) -0.004(2)
C19 0.010(3) 0.034(3) 0.022(3) -0.013(2) 0.006(2) -0.001(2)
C20 0.017(3) 0.029(3) 0.033(3) -0.005(3) 0.005(2) 0.006(2)
C21 0.023(3) 0.027(3) 0.025(3) 0.001(2) 0.003(2) 0.003(2)
C22 0.020(3) 0.025(3) 0.024(3) 0.003(2) 0.004(2) -0.001(2)
C23 0.020(3) 0.046(4) 0.035(3) -0.015(3) 0.012(3) -0.006(3)
C24 0.023(3) 0.046(4) 0.033(3) 0.001(3) 0.016(3) -0.012(3)
C25 0.033(3) 0.030(3) 0.023(3) 0.001(2) 0.009(3) -0.007(3)
C26 0.023(3) 0.031(3) 0.026(3) 0.005(2) 0.004(2) -0.006(2)
C27 0.047(4) 0.029(4) 0.055(4) 0.017(3) 0.025(3) 0.002(3)
C28 0.031(3) 0.036(4) 0.030(3) 0.015(3) 0.008(3) -0.006(3)
C29 0.026(3) 0.029(3) 0.021(3) -0.004(2) 0.006(2) -0.001(2)
C30 0.055(4) 0.040(4) 0.034(3) -0.010(3) 0.006(3) -0.019(3)
C31 0.041(4) 0.041(4) 0.019(3) 0.000(3) 0.005(3) -0.013(3)

loop_
_atom_type_symbol
_atom_type_description
_atom_type_scat_dispersion_real
_atom_type_scat_dispersion_imag
_atom_type_scat_source
C C 0.0033 0.0016 'International Tables Vol C Tables 4.2.6.8 and 6.1.1.4'
H H 0.0000 0.0000 'International Tables Vol C Tables 4.2.6.8 and 6.1.1.4'
Br Br -0.2901 2.4595 'International Tables Vol C Tables 4.2.6.8 and 6.1.1.4'
Cl Cl 0.1484 0.1585 'International Tables Vol C Tables 4.2.6.8 and 6.1.1.4'
N N 0.0061 0.0033 'International Tables Vol C Tables 4.2.6.8 and 6.1.1.4'
Ni Ni 0.3393 1.1124 'International Tables Vol C Tables 4.2.6.8 and 6.1.1.4'
P P 0.1023 0.0942 'International Tables Vol C Tables 4.2.6.8 and 6.1.1.4'

loop_
_geom_angle_atom_site_label_1
_geom_angle_atom_site_label_2
_geom_angle_atom_site_label_3
_geom_angle
_geom_angle_site_symmetry_1
_geom_angle_site_symmetry_3
_geom_angle_publ_flag
P1 Ni1 Br1 111.40(4) . . ?
P2 Ni1 Br1 114.62(4) . . ?
P2 Ni1 P1 133.98(5) . . ?
N1 Ni1 Br1 91.09(11) . . ?
N1 Ni1 P1 85.26(12) . . ?
N1 Ni1 P2 93.23(12) . . ?
N1 Ni1 N2 176.69(16) . . ?
N2 Ni1 Br1 92.00(11) . . ?
N2 Ni1 P1 94.71(12) . . ?
N2 Ni1 P2 84.40(12) . . ?
C2 P1 Ni1 120.77(16) . . ?
C2 P1 C5 106.2(2) . . ?
C5 P1 Ni1 120.29(16) . . ?
C8 P1 Ni1 96.60(16) . . ?
C8 P1 C2 105.6(2) . . ?
C8 P1 C5 104.6(2) . . ?
C17 P2 Ni1 95.97(16) . . ?
C17 P2 C26 105.8(2) . . ?
C17 P2 C29 104.2(2) . . ?
C26 P2 Ni1 124.20(17) . . ?
C26 P2 C29 105.5(2) . . ?
C29 P2 Ni1 118.04(17) . . ?
C13 N1 Ni1 120.8(3) . . ?
C14 N1 Ni1 121.0(3) . . ?
C14 N1 C13 118.1(4) . . ?
C18 N2 Ni1 119.2(3) . . ?
C22 N2 Ni1 122.2(3) . . ?
C22 N2 C18 118.4(4) . . ?
Cl1 C1 Cl2 110.6(3) . . ?
Cl1 C1 H1A 109.5 . . ?
Cl1 C1 H1B 109.5 . . ?
Cl2 C1 H1A 109.5 . . ?
Cl2 C1 H1B 109.5 . . ?
H1A C1 H1B 108.1 . . ?
P1 C2 H2 107.4 . . ?
C3 C2 P1 111.8(3) . . ?
C3 C2 H2 107.4 . . ?
C3 C2 C4 111.0(4) . . ?
C4 C2 P1 111.6(3) . . ?
C4 C2 H2 107.4 . . ?
C2 C3 H3A 109.5 . . ?
C2 C3 H3B 109.5 . . ?
C2 C3 H3C 109.5 . . ?
H3A C3 H3B 109.5 . . ?
H3A C3 H3C 109.5 . . ?
H3B C3 H3C 109.5 . . ?
C2 C4 H4A 109.5 . . ?
C2 C4 H4B 109.5 . . ?
C2 C4 H4C 109.5 . . ?
H4A C4 H4B 109.5 . . ?
H4A C4 H4C 109.5 . . ?
H4B C4 H4C 109.5 . . ?
P1 C5 H5 107.2 . . ?
C6 C5 P1 108.9(3) . . ?
C6 C5 H5 107.2 . . ?
C7 C5 P1 114.8(3) . . ?
C7 C5 H5 107.2 . . ?
C7 C5 C6 111.2(4) . . ?
C5 C6 H6A 109.5 . . ?
C5 C6 H6B 109.5 . . ?
C5 C6 H6C 109.5 . . ?
H6A C6 H6B 109.5 . . ?
H6A C6 H6C 109.5 . . ?
H6B C6 H6C 109.5 . . ?
C5 C7 H7A 109.5 . . ?
C5 C7 H7B 109.5 . . ?
C5 C7 H7C 109.5 . . ?
H7A C7 H7B 109.5 . . ?
H7A C7 H7C 109.5 . . ?
H7B C7 H7C 109.5 . . ?
C9 C8 P1 127.1(4) . . ?
C9 C8 C13 118.3(4) . . ?
C13 C8 P1 114.4(3) . . ?
C8 C9 H9 119.7 . . ?
C8 C9 C10 120.6(5) . . ?
C10 C9 H9 119.7 . . ?
C9 C10 H10 119.7 . . ?
C11 C10 C9 120.7(5) . . ?
C11 C10 H10 119.7 . . ?
C10 C11 H11 119.5 . . ?
C10 C11 C12 120.9(5) . . ?
C12 C11 H11 119.5 . . ?
C13 C12 C11 117.4(5) . . ?
C13 C12 C16 119.3(4) . . ?
C16 C12 C11 123.3(5) . . ?
N1 C13 C8 117.4(4) . . ?
N1 C13 C12 120.7(4) . . ?
C12 C13 C8 121.9(4) . . ?
N1 C14 H14 118.5 . . ?
N1 C14 C15 122.9(5) . . ?
C15 C14 H14 118.5 . . ?
C14 C15 H15 119.7 . . ?
C16 C15 C14 120.6(5) . . ?
C16 C15 H15 119.7 . . ?
C12 C16 H16 121.0 . . ?
C15 C16 C12 118.0(5) . . ?
C15 C16 H16 121.0 . . ?
C18 C17 P2 112.8(3) . . ?
C25 C17 P2 128.9(4) . . ?
C25 C17 C18 117.9(5) . . ?
N2 C18 C17 117.6(4) . . ?
N2 C18 C19 120.8(5) . . ?
C19 C18 C17 121.5(4) . . ?
C18 C19 C20 118.2(4) . . ?
C18 C19 C23 117.1(5) . . ?
C20 C19 C23 124.6(5) . . ?
C19 C20 H20 120.2 . . ?
C21 C20 C19 119.6(5) . . ?
C21 C20 H20 120.2 . . ?
C20 C21 H21 120.2 . . ?
C20 C21 C22 119.6(5) . . ?
C22 C21 H21 120.2 . . ?
N2 C22 C21 122.8(5) . . ?
N2 C22 H22 118.6 . . ?
C21 C22 H22 118.6 . . ?
C19 C23 H23 119.3 . . ?
C24 C23 C19 121.4(5) . . ?
C24 C23 H23 119.3 . . ?
C23 C24 H24 119.9 . . ?
C23 C24 C25 120.2(5) . . ?
C25 C24 H24 119.9 . . ?
C17 C25 C24 121.2(5) . . ?
C17 C25 H25 119.4 . . ?
C24 C25 H25 119.4 . . ?
P2 C26 H26 106.6 . . ?
C27 C26 P2 112.9(4) . . ?
C27 C26 H26 106.6 . . ?
C28 C26 P2 112.2(4) . . ?
C28 C26 H26 106.6 . . ?
C28 C26 C27 111.4(4) . . ?
C26 C27 H27A 109.5 . . ?
C26 C27 H27B 109.5 . . ?
C26 C27 H27C 109.5 . . ?
H27A C27 H27B 109.5 . . ?
H27A C27 H27C 109.5 . . ?
H27B C27 H27C 109.5 . . ?
C26 C28 H28A 109.5 . . ?
C26 C28 H28B 109.5 . . ?
C26 C28 H28C 109.5 . . ?
H28A C28 H28B 109.5 . . ?
H28A C28 H28C 109.5 . . ?
H28B C28 H28C 109.5 . . ?
P2 C29 H29 107.2 . . ?
C30 C29 P2 113.5(4) . . ?
C30 C29 H29 107.2 . . ?
C31 C29 P2 110.1(3) . . ?
C31 C29 H29 107.2 . . ?
C31 C29 C30 111.3(4) . . ?
C29 C30 H30A 109.5 . . ?
C29 C30 H30B 109.5 . . ?
C29 C30 H30C 109.5 . . ?
H30A C30 H30B 109.5 . . ?
H30A C30 H30C 109.5 . . ?
H30B C30 H30C 109.5 . . ?
C29 C31 H31A 109.5 . . ?
C29 C31 H31B 109.5 . . ?
C29 C31 H31C 109.5 . . ?
H31A C31 H31B 109.5 . . ?
H31A C31 H31C 109.5 . . ?
H31B C31 H31C 109.5 . . ?

loop_
_geom_bond_atom_site_label_1
_geom_bond_atom_site_label_2
_geom_bond_distance
_geom_bond_site_symmetry_2
_geom_bond_publ_flag
Br1 Ni1 2.6218(9) . ?
Ni1 P1 2.2599(14) . ?
Ni1 P2 2.2532(14) . ?
Ni1 N1 1.908(4) . ?
Ni1 N2 1.923(4) . ?
Cl1 C1 1.767(6) . ?
Cl2 C1 1.769(6) . ?
P1 C2 1.837(5) . ?
P1 C5 1.846(5) . ?
P1 C8 1.810(5) . ?
P2 C17 1.808(5) . ?
P2 C26 1.842(5) . ?
P2 C29 1.851(5) . ?
N1 C13 1.387(6) . ?
N1 C14 1.336(6) . ?
N2 C18 1.390(6) . ?
N2 C22 1.336(6) . ?
C1 H1A 0.9900 . ?
C1 H1B 0.9900 . ?
C2 H2 1.0000 . ?
C2 C3 1.525(7) . ?
C2 C4 1.544(7) . ?
C3 H3A 0.9800 . ?
C3 H3B 0.9800 . ?
C3 H3C 0.9800 . ?
C4 H4A 0.9800 . ?
C4 H4B 0.9800 . ?
C4 H4C 0.9800 . ?
C5 H5 1.0000 . ?
C5 C6 1.537(7) . ?
C5 C7 1.528(6) . ?
C6 H6A 0.9800 . ?
C6 H6B 0.9800 . ?
C6 H6C 0.9800 . ?
C7 H7A 0.9800 . ?
C7 H7B 0.9800 . ?
C7 H7C 0.9800 . ?
C8 C9 1.378(6) . ?
C8 C13 1.411(6) . ?
C9 H9 0.9500 . ?
C9 C10 1.422(7) . ?
C10 H10 0.9500 . ?
C10 C11 1.351(7) . ?
C11 H11 0.9500 . ?
C11 C12 1.424(7) . ?
C12 C13 1.408(6) . ?
C12 C16 1.419(7) . ?
C14 H14 0.9500 . ?
C14 C15 1.392(7) . ?
C15 H15 0.9500 . ?
C15 C16 1.360(7) . ?
C16 H16 0.9500 . ?
C17 C18 1.415(7) . ?
C17 C25 1.379(6) . ?
C18 C19 1.413(7) . ?
C19 C20 1.417(7) . ?
C19 C23 1.422(7) . ?
C20 H20 0.9500 . ?
C20 C21 1.360(7) . ?
C21 H21 0.9500 . ?
C21 C22 1.406(6) . ?
C22 H22 0.9500 . ?
C23 H23 0.9500 . ?
C23 C24 1.352(7) . ?
C24 H24 0.9500 . ?
C24 C25 1.412(7) . ?
C25 H25 0.9500 . ?
C26 H26 1.0000 . ?
C26 C27 1.534(7) . ?
C26 C28 1.507(7) . ?
C27 H27A 0.9800 . ?
C27 H27B 0.9800 . ?
C27 H27C 0.9800 . ?
C28 H28A 0.9800 . ?
C28 H28B 0.9800 . ?
C28 H28C 0.9800 . ?
C29 H29 1.0000 . ?
C29 C30 1.535(7) . ?
C29 C31 1.520(7) . ?
C30 H30A 0.9800 . ?
C30 H30B 0.9800 . ?
C30 H30C 0.9800 . ?
C31 H31A 0.9800 . ?
C31 H31B 0.9800 . ?
C31 H31C 0.9800 . ?

loop_
_geom_torsion_atom_site_label_1
_geom_torsion_atom_site_label_2
_geom_torsion_atom_site_label_3
_geom_torsion_atom_site_label_4
_geom_torsion
_geom_torsion_site_symmetry_1
_geom_torsion_site_symmetry_2
_geom_torsion_site_symmetry_3
_geom_torsion_site_symmetry_4
_geom_torsion_publ_flag
Ni1 P1 C2 C3 45.1(4) . . . . ?
Ni1 P1 C2 C4 -80.0(4) . . . . ?
Ni1 P1 C5 C6 -55.3(4) . . . . ?
Ni1 P1 C5 C7 179.3(3) . . . . ?
Ni1 P1 C8 C9 -167.3(4) . . . . ?
Ni1 P1 C8 C13 19.2(4) . . . . ?
Ni1 P2 C17 C18 27.1(3) . . . . ?
Ni1 P2 C17 C25 -160.2(4) . . . . ?
Ni1 P2 C26 C27 -84.2(4) . . . . ?
Ni1 P2 C26 C28 42.7(4) . . . . ?
Ni1 P2 C29 C30 -174.7(3) . . . . ?
Ni1 P2 C29 C31 -49.2(4) . . . . ?
Ni1 N1 C13 C8 -12.1(6) . . . . ?
Ni1 N1 C13 C12 170.2(3) . . . . ?
Ni1 N1 C14 C15 -173.1(4) . . . . ?
Ni1 N2 C18 C17 -13.1(6) . . . . ?
Ni1 N2 C18 C19 167.6(3) . . . . ?
Ni1 N2 C22 C21 -173.7(3) . . . . ?
P1 C8 C9 C10 -173.2(4) . . . . ?
P1 C8 C13 N1 -8.1(6) . . . . ?
P1 C8 C13 C12 169.6(4) . . . . ?
P2 C17 C18 N2 -13.3(5) . . . . ?
P2 C17 C18 C19 166.0(4) . . . . ?
P2 C17 C25 C24 -171.8(4) . . . . ?
N1 C14 C15 C16 3.0(8) . . . . ?
N2 C18 C19 C20 8.3(7) . . . . ?
N2 C18 C19 C23 -172.2(4) . . . . ?
C2 P1 C5 C6 162.9(3) . . . . ?
C2 P1 C5 C7 37.5(4) . . . . ?
C2 P1 C8 C9 -42.8(5) . . . . ?
C2 P1 C8 C13 143.8(4) . . . . ?
C5 P1 C2 C3 -173.4(3) . . . . ?
C5 P1 C2 C4 61.6(4) . . . . ?
C5 P1 C8 C9 69.0(5) . . . . ?
C5 P1 C8 C13 -104.4(4) . . . . ?
C8 P1 C2 C3 -62.7(4) . . . . ?
C8 P1 C2 C4 172.3(3) . . . . ?
C8 P1 C5 C6 51.6(4) . . . . ?
C8 P1 C5 C7 -73.9(4) . . . . ?
C8 C9 C10 C11 3.3(8) . . . . ?
C9 C8 C13 N1 177.9(4) . . . . ?
C9 C8 C13 C12 -4.5(7) . . . . ?
C9 C10 C11 C12 -2.1(8) . . . . ?
C10 C11 C12 C13 -2.2(7) . . . . ?
C10 C11 C12 C16 177.9(5) . . . . ?
C11 C12 C13 N1 -176.8(4) . . . . ?
C11 C12 C13 C8 5.6(7) . . . . ?
C11 C12 C16 C15 -177.6(5) . . . . ?
C13 N1 C14 C15 2.7(7) . . . . ?
C13 C8 C9 C10 0.0(7) . . . . ?
C13 C12 C16 C15 2.6(7) . . . . ?
C14 N1 C13 C8 172.1(4) . . . . ?
C14 N1 C13 C12 -5.6(7) . . . . ?
C14 C15 C16 C12 -5.5(7) . . . . ?
C16 C12 C13 N1 3.0(7) . . . . ?
C16 C12 C13 C8 -174.5(4) . . . . ?
C17 P2 C26 C27 167.0(4) . . . . ?
C17 P2 C26 C28 -66.1(4) . . . . ?
C17 P2 C29 C30 -69.8(4) . . . . ?
C17 P2 C29 C31 55.6(4) . . . . ?
C17 C18 C19 C20 -171.1(4) . . . . ?
C17 C18 C19 C23 8.4(7) . . . . ?
C18 N2 C22 C21 0.8(7) . . . . ?
C18 C17 C25 C24 0.7(7) . . . . ?
C18 C19 C20 C21 -3.2(7) . . . . ?
C18 C19 C23 C24 -2.4(7) . . . . ?
C19 C20 C21 C22 -2.7(7) . . . . ?
C19 C23 C24 C25 -4.4(8) . . . . ?
C20 C19 C23 C24 177.1(5) . . . . ?
C20 C21 C22 N2 4.1(7) . . . . ?
C22 N2 C18 C17 172.3(4) . . . . ?
C22 N2 C18 C19 -7.0(7) . . . . ?
C23 C19 C20 C21 177.3(5) . . . . ?
C23 C24 C25 C17 5.3(8) . . . . ?
C25 C17 C18 N2 173.0(4) . . . . ?
C25 C17 C18 C19 -7.6(7) . . . . ?
C26 P2 C17 C18 155.1(3) . . . . ?
C26 P2 C17 C25 -32.1(5) . . . . ?
C26 P2 C29 C30 41.4(4) . . . . ?
C26 P2 C29 C31 166.8(4) . . . . ?
C29 P2 C17 C18 -93.9(4) . . . . ?
C29 P2 C17 C25 78.9(5) . . . . ?
C29 P2 C26 C27 56.9(4) . . . . ?
C29 P2 C26 C28 -176.2(4) . . . . ?
